data_4317298
loop_
_publ_author_name
'Peter Sirsch'
'Natascha L. N. Clark'
'Lenu\,ta Onu\,t'
'Richard P. L. Burchell'
'Andreas Decken'
'G. Sean McGrady'
'Aziz Daoud-Aladine'
'Matthias J. Gutmann'

_publ_contact_author_address
;
Department of Chemistry
University of New Brunswick
Fredericton, NB
E3B 5A3 (Canada)
;
_publ_contact_author_email psirsch@unb.ca
_publ_contact_author_fax 1(506)4534981
_publ_contact_author_name
;
 P. Sirsch
;
_publ_contact_author_phone 1(506)4558929
_publ_section_title
;
 Insights into Metal Borohydride and Aluminohydride Bonding: X-Ray and
 Neutron Diffraction Structures and a DFT and Charge Density Study of
 [Na(15-crown-5)][EH4] (E = B, Al)
;
_journal_name_full 'Inorganic Chemistry'
_journal_page_first 11395
_journal_page_last 11402
_journal_paper_doi 10.1021/ic1014187
_journal_volume 49
_journal_year 2010
_chemical_compound_source 'see text'
_chemical_formula_moiety 'C10 H24 B Na O5'
_chemical_formula_sum 'C10 H24 B Na O5'
_chemical_formula_weight 258.09
_chemical_name_systematic
;
1,4,7,10,13-Pentaoxacyclopentadecanesodium tetrahydroborate 
;
_space_group_IT_number 19
_symmetry_cell_setting orthorhombic
_symmetry_Int_Tables_number 19
_symmetry_space_group_name_Hall 'P 2ac 2ab'
_symmetry_space_group_name_H-M 'P 21 21 21'
_atom_sites_solution_hydrogens difmap
_atom_sites_solution_primary 'using coords of known structure'
_atom_sites_solution_secondary difmap
_cell_angle_alpha 90
_cell_angle_beta 90
_cell_angle_gamma 90
_cell_formula_units_Z 4
_cell_length_a 7.7751(17)
_cell_length_b 11.519(2)
_cell_length_c 16.058(4)
_cell_measurement_reflns_used 4620
_cell_measurement_temperature 100(2)
_cell_volume 1438.2(5)
_computing_cell_refinement
;
'Gutmann, M. J., Wilson, C. C. (2001). SXD-2001. ISIS, Rutherford Appleton
Laboratories, Oxfordshire, England.
;
_computing_data_collection
;
'Gutmann, M. J., Wilson, C. C. (2001). SXD-2001. ISIS, Rutherford Appleton
Laboratories, Oxfordshire, England.
;
_computing_data_reduction
;
'Gutmann, M. J., Wilson, C. C. (2001). SXD-2001. ISIS, Rutherford Appleton
Laboratories, Oxfordshire, England.
;
_computing_molecular_graphics
;
Farrugia, L. J. (1997) ORTEP-3. J Appl. Crystallogr. 30, 565.
Spek, A.L. (2003). J. Appl. Cryst. 36, 7-13.
;
_computing_publication_material
;
Spek, A.L. (2003). J. Appl. Cryst. 36, 7-13.
;
_computing_structure_refinement
;
Sheldrick, G. M. (1997). SHELXL-97. University of Go\"ttingen, Germany.
;
_computing_structure_solution 'using coords of known structure'
_diffrn_ambient_temperature 100
_diffrn_measured_fraction_theta_full 0.100
_diffrn_measured_fraction_theta_max 0.101
_diffrn_measurement_device_type 'SXD at ISIS neutron source'
_diffrn_measurement_method 'time-of-flight Laue diffraction'
_diffrn_radiation_monochromator none
_diffrn_radiation_probe neutron
_diffrn_radiation_source 'ISIS spallation neutron source'
_diffrn_radiation_type neutron
_diffrn_radiation_wavelength 0.35-10.0
_diffrn_reflns_av_R_equivalents 0.0000
_diffrn_reflns_av_sigmaI/netI 0.0663
_diffrn_reflns_limit_h_max 23
_diffrn_reflns_limit_h_min -30
_diffrn_reflns_limit_k_max 40
_diffrn_reflns_limit_k_min -37
_diffrn_reflns_limit_l_max 23
_diffrn_reflns_limit_l_min -38
_diffrn_reflns_number 6329
_diffrn_reflns_reduction_process
;
The variable wavelength nature of the data collection
procedure means that sensible values of
_diffrn_reflns_theta_min & _diffrn_reflns_theta_max
cannot be given instead the following limits are given
_diffrn_reflns_sin(theta)/lambda_min      0.05
_diffrn_reflns_sin(theta)/lambda_max      2.05
;
_diffrn_reflns_theta_full 84.71
_diffrn_reflns_theta_max 84.71
_diffrn_reflns_theta_min 8.14
_diffrn_standards_number 0
_exptl_absorpt_coefficient_mu '0.57102 + 0.1198 * lambda'
_exptl_absorpt_correction_type numerical
_exptl_absorpt_process_details 'SXD-2001 (Gutmann, Wilson, 2001)'
_exptl_crystal_colour colourless
_exptl_crystal_density_diffrn 1.192
_exptl_crystal_density_method 'Not Measured'
_exptl_crystal_description plate
_exptl_crystal_F_000 560
_exptl_crystal_size_max 5.00
_exptl_crystal_size_mid 1.00
_exptl_crystal_size_min 1.00
_refine_diff_density_max 1.232
_refine_diff_density_min -1.137
_refine_diff_density_rms 0.259
_refine_ls_abs_structure_details 'Flack H.D. (1983), Acta Cryst. A39, 876-881'
_refine_ls_abs_structure_Flack -0.04(14)
_refine_ls_extinction_coef 0.00081(7)
_refine_ls_extinction_expression FC^*^=KFC[1+0.001XFC^2^\L^3^/SIN(2\Q)]^-1/4^
_refine_ls_extinction_method shelxl
_refine_ls_goodness_of_fit_ref 1.039
_refine_ls_hydrogen_treatment anisotropic
_refine_ls_matrix_type full
_refine_ls_number_parameters 376
_refine_ls_number_reflns 6329
_refine_ls_number_restraints 0
_refine_ls_restrained_S_all 1.039
_refine_ls_R_factor_all 0.0758
_refine_ls_R_factor_gt 0.0758
_refine_ls_shift/su_max 0.000
_refine_ls_shift/su_mean 0.000
_refine_ls_structure_factor_coef Fsqd
_refine_ls_weighting_details 'calc w=1/[\s^2^(Fo^2^)+(0.1337P)^2^+20.5817P] where P=(Fo^2^+2Fc^2^)/3'
_refine_ls_weighting_scheme calc
_refine_ls_wR_factor_gt 0.1895
_refine_ls_wR_factor_ref 0.1895
_reflns_number_gt 1787
_reflns_number_total 1787
_reflns_threshold_expression I>2\s(I)
_cod_data_source_file ic1014187_si_002_2.cif
_cod_data_source_block na_15c5_bh4_Compound1
_cod_depositor_comments
;
The following automatic conversions were performed:

'_symmetry_cell_setting' value 'Orthorhombic' changed to
'orthorhombic' according to the built-in table from CIF Core
dictionary named 'cif_core.dic' version 2.4.1 from 2010-06-29.

Automatic conversion script
Id: cif_fix_values 1646 2011-03-28 12:23:43Z adriana 
;
_cod_database_code 4317298

loop_
_symmetry_equiv_pos_site_id
_symmetry_equiv_pos_as_xyz
1 x,y,z
2 1/2-x,-y,1/2+z
3 1/2+x,1/2-y,-z
4 -x,1/2+y,1/2-z

loop_
_atom_site_aniso_label
_atom_site_aniso_U_11
_atom_site_aniso_U_22
_atom_site_aniso_U_33
_atom_site_aniso_U_23
_atom_site_aniso_U_13
_atom_site_aniso_U_12
Na 0.021(2) 0.0116(17) 0.008(3) -0.0001(15) 0.0010(16) -0.0015(15)
O1 0.0182(13) 0.0139(11) 0.0147(18) 0.0020(11) 0.0018(11) -0.0031(10)
O4 0.0198(13) 0.0135(10) 0.0139(17) 0.0024(11) 0.0004(12) -0.0010(10)
O7 0.0161(13) 0.0207(13) 0.0176(19) -0.0039(12) 0.0018(11) -0.0011(10)
O10 0.0228(15) 0.0149(12) 0.0098(17) -0.0010(10) 0.0017(12) -0.0010(10)
O13 0.0235(14) 0.0131(11) 0.0170(18) 0.0002(11) 0.0011(13) -0.0031(10)
C2 0.0260(13) 0.0138(10) 0.0106(15) 0.0002(10) 0.0032(11) -0.0019(9)
C3 0.0245(12) 0.0125(10) 0.0163(16) 0.0012(10) -0.0041(10) -0.0034(9)
C5 0.0276(15) 0.0151(10) 0.0214(18) -0.0043(10) 0.0029(12) -0.0089(10)
C6 0.0174(12) 0.0260(12) 0.0221(19) -0.0042(12) 0.0010(11) -0.0043(10)
C8 0.0183(12) 0.0215(11) 0.0213(18) -0.0001(11) 0.0050(11) 0.0002(10)
C9 0.0227(14) 0.0171(11) 0.0161(16) -0.0007(10) 0.0040(10) -0.0002(10)
C11 0.0249(14) 0.0142(10) 0.0135(16) -0.0036(10) -0.0033(10) -0.0003(10)
C12 0.0228(12) 0.0137(9) 0.0190(17) -0.0033(10) -0.0035(11) -0.0034(10)
C14 0.0237(13) 0.0162(11) 0.0185(16) 0.0037(10) 0.0010(12) -0.0054(10)
C15 0.0187(13) 0.0202(11) 0.0173(17) -0.0008(10) 0.0032(11) -0.0048(10)
B 0.0184(14) 0.0165(12) 0.0112(18) 0.0006(12) 0.0001(12) 0.0024(11)
H1 0.072(5) 0.044(3) 0.035(5) -0.018(3) -0.017(4) 0.021(4)
H2 0.044(4) 0.029(3) 0.046(5) 0.004(3) -0.006(3) -0.006(2)
H2A 0.033(3) 0.028(2) 0.038(4) -0.003(3) 0.007(3) 0.010(2)
H2B 0.062(4) 0.035(3) 0.007(3) 0.002(2) 0.001(3) -0.006(3)
H3 0.027(3) 0.057(4) 0.051(5) 0.008(4) 0.008(3) 0.007(3)
H3A 0.054(4) 0.029(3) 0.027(4) -0.012(2) -0.005(3) -0.015(3)
H3B 0.036(3) 0.029(3) 0.050(5) 0.008(3) -0.006(3) 0.005(2)
H4 0.042(4) 0.044(3) 0.045(5) 0.005(3) -0.014(3) 0.015(3)
H5A 0.064(5) 0.026(3) 0.042(5) 0.008(3) 0.006(4) -0.007(3)
H5B 0.041(3) 0.044(3) 0.038(4) -0.017(3) 0.004(3) -0.024(3)
H6A 0.030(3) 0.066(5) 0.045(5) -0.001(4) 0.013(3) -0.019(3)
H6B 0.039(3) 0.044(3) 0.039(5) 0.002(3) -0.007(3) 0.005(3)
H8A 0.035(3) 0.042(3) 0.044(5) 0.002(3) 0.018(3) -0.009(3)
H8B 0.032(3) 0.035(3) 0.038(4) 0.001(3) -0.001(3) 0.007(2)
H9A 0.046(4) 0.031(3) 0.023(4) 0.006(2) 0.001(3) 0.005(3)
H9B 0.053(4) 0.033(3) 0.033(4) -0.014(3) 0.009(3) 0.001(3)
H11A 0.041(3) 0.034(3) 0.029(4) 0.004(3) -0.005(3) 0.006(3)
H11B 0.051(4) 0.030(3) 0.030(4) -0.017(3) 0.009(3) -0.003(3)
H12A 0.041(4) 0.037(3) 0.035(4) -0.007(3) -0.006(3) -0.020(3)
H12B 0.049(4) 0.026(2) 0.033(4) 0.002(3) -0.002(3) -0.002(3)
H14A 0.042(4) 0.041(3) 0.045(5) 0.001(3) 0.007(3) -0.022(3)
H14B 0.050(4) 0.029(3) 0.038(4) 0.009(3) -0.005(3) 0.004(3)
H15A 0.027(3) 0.041(3) 0.061(6) -0.001(4) 0.002(3) 0.002(3)
H15B 0.053(4) 0.037(3) 0.031(4) 0.003(3) 0.005(3) -0.016(3)

loop_
_atom_site_label
_atom_site_type_symbol
_atom_site_thermal_displace_type
_atom_site_fract_x
_atom_site_fract_y
_atom_site_fract_z
_atom_site_occupancy
_atom_site_U_iso_or_equiv
_atom_site_calc_flag
_atom_site_refinement_flags
Na Na Uani 0.1302(6) 0.5051(4) 0.0950(3) 1.000 0.0135(13) . .
O1 O Uani 0.1399(4) 0.5712(2) -0.0492(2) 1.000 0.0156(8) . .
O4 O Uani -0.0177(4) 0.3690(2) 0.0014(2) 1.000 0.0157(8) . .
O7 O Uani -0.1540(4) 0.4646(3) 0.1446(2) 1.000 0.0181(9) . .
O10 O Uani 0.0191(4) 0.6640(2) 0.1806(2) 1.000 0.0158(9) . .
O13 O Uani 0.2899(4) 0.6919(2) 0.0773(2) 1.000 0.0179(8) . .
C2 C Uani 0.1130(4) 0.4771(2) -0.10620(19) 1.000 0.0168(7) . .
C3 C Uani -0.0479(4) 0.4153(2) -0.07949(19) 1.000 0.0178(7) . .
C5 C Uani -0.1663(4) 0.3212(2) 0.0403(2) 1.000 0.0214(8) . .
C6 C Uani -0.2681(4) 0.4121(3) 0.0873(2) 1.000 0.0218(8) . .
C8 C Uani -0.2295(4) 0.5499(2) 0.1981(2) 1.000 0.0204(8) . .
C9 C Uani -0.0846(4) 0.6105(2) 0.2429(2) 1.000 0.0186(8) . .
C11 C Uani 0.1689(4) 0.7201(2) 0.21190(19) 1.000 0.0175(8) . .
C12 C Uani 0.2553(4) 0.7781(2) 0.1388(2) 1.000 0.0185(8) . .
C14 C Uani 0.2990(4) 0.7352(2) -0.0051(2) 1.000 0.0195(8) . .
C15 C Uani 0.2950(3) 0.6335(2) -0.0641(2) 1.000 0.0187(8) . .
B B Uani 0.3172(4) 0.3766(3) 0.1926(2) 1.000 0.0154(9) . .
H1 H Uani 0.3004(12) 0.3374(6) 0.1219(5) 1.000 0.050(3) . .
H2 H Uani 0.3779(9) 0.4740(5) 0.1870(5) 1.000 0.040(2) . .
H2A H Uani 0.2239(8) 0.4176(5) -0.1037(4) 1.000 0.0330(18) . .
H2B H Uani 0.1001(11) 0.5115(6) -0.1706(4) 1.000 0.0347(19) . .
H3 H Uani 0.1756(9) 0.3826(7) 0.2270(5) 1.000 0.045(2) . .
H3A H Uani -0.0786(10) 0.3441(5) -0.1241(4) 1.000 0.037(2) . .
H3B H Uani -0.1546(9) 0.4771(5) -0.0777(5) 1.000 0.038(2) . .
H4 H Uani 0.4135(10) 0.3132(6) 0.2317(5) 1.000 0.044(2) . .
H5A H Uani -0.1177(11) 0.2556(5) 0.0847(5) 1.000 0.044(3) . .
H5B H Uani -0.2476(9) 0.2764(6) -0.0054(5) 1.000 0.0410(19) . .
H6A H Uani -0.3776(9) 0.3721(7) 0.1202(5) 1.000 0.047(3) . .
H6B H Uani -0.3214(9) 0.4796(6) 0.0445(5) 1.000 0.041(2) . .
H8A H Uani -0.3191(9) 0.5082(6) 0.2422(5) 1.000 0.040(2) . .
H8B H Uani -0.3028(8) 0.6121(5) 0.1605(5) 1.000 0.0350(19) . .
H9A H Uani -0.0077(9) 0.5467(5) 0.2779(4) 1.000 0.033(2) . .
H9B H Uani -0.1384(10) 0.6767(6) 0.2852(5) 1.000 0.040(2) . .
H11A H Uani 0.2547(9) 0.6558(5) 0.2416(4) 1.000 0.0347(19) . .
H11B H Uani 0.1328(10) 0.7872(5) 0.2589(5) 1.000 0.037(2) . .
H12A H Uani 0.3744(10) 0.8219(6) 0.1590(5) 1.000 0.038(2) . .
H12B H Uani 0.1682(10) 0.8438(5) 0.1128(5) 1.000 0.036(2) . .
H14A H Uani 0.4157(10) 0.7877(6) -0.0152(5) 1.000 0.043(2) . .
H14B H Uani 0.1877(10) 0.7916(5) -0.0177(5) 1.000 0.039(2) . .
H15A H Uani 0.4082(8) 0.5760(6) -0.0535(6) 1.000 0.043(2) . .
H15B H Uani 0.3016(10) 0.6640(6) -0.1294(5) 1.000 0.040(2) . .

loop_
_atom_type_symbol
_atom_type_description
_atom_type_scat_length_neutron
_atom_type_scat_source
O O 5.803 'Sears, V. F. (1992) Neutron News 3, 26-37'
Na Na 3.63 'Sears, V. F. (1992) Neutron News 3, 26-37'
B B 5.30 'Sears, V. F. (1992) Neutron News 3, 26-37'
H H -3.7390 'Sears, V. F. (1992) Neutron News 3, 26-37'
C C 6.6460 'Sears, V. F. (1992) Neutron News 3, 26-37'

loop_
_geom_angle_atom_site_label_1
_geom_angle_atom_site_label_2
_geom_angle_atom_site_label_3
_geom_angle
_geom_angle_site_symmetry_1
_geom_angle_site_symmetry_2
_geom_angle_site_symmetry_3
_geom_angle_publ_flag
O1 Na O4 68.46(16) . . . yes
O1 Na O7 113.9(2) . . . yes
O1 Na O10 108.1(2) . . . yes
O1 Na O13 66.92(15) . . . yes
O1 Na B 137.1(2) . . . yes
O4 Na O7 69.35(17) . . . yes
O4 Na O10 131.0(2) . . . yes
O4 Na O13 135.4(2) . . . yes
O4 Na B 105.49(19) . . . yes
O7 Na O10 68.48(16) . . . yes
O7 Na O13 131.6(2) . . . yes
O7 Na B 101.8(2) . . . yes
O10 Na O13 66.13(15) . . . yes
O10 Na B 106.5(2) . . . yes
O13 Na B 106.3(2) . . . yes
Na O1 C2 111.4(2) . . . yes
Na O1 C15 110.1(2) . . . yes
C2 O1 C15 113.4(3) . . . yes
Na O4 C3 113.3(2) . . . yes
Na O4 C5 111.0(2) . . . yes
C3 O4 C5 114.3(3) . . . yes
Na O7 C6 116.5(2) . . . yes
Na O7 C8 116.4(2) . . . yes
C6 O7 C8 115.3(3) . . . yes
Na O10 C9 105.70(19) . . . yes
Na O10 C11 104.4(2) . . . yes
C9 O10 C11 114.3(3) . . . yes
Na O13 C12 115.3(2) . . . yes
Na O13 C14 115.7(2) . . . yes
C12 O13 C14 114.3(2) . . . yes
O1 C2 C3 107.3(3) . . . yes
O4 C3 C2 107.5(3) . . . yes
O4 C5 C6 112.1(2) . . . yes
O7 C6 C5 107.0(3) . . . yes
O7 C8 C9 107.3(3) . . . yes
O10 C9 C8 106.7(3) . . . yes
O10 C11 C12 106.9(3) . . . yes
O13 C12 C11 108.3(2) . . . yes
O13 C14 C15 108.2(2) . . . yes
O1 C15 C14 107.7(2) . . . yes
O1 C2 H2A 109.4(4) . . . no
O1 C2 H2B 109.7(4) . . . no
C3 C2 H2A 110.3(4) . . . no
C3 C2 H2B 111.1(5) . . . no
H2A C2 H2B 109.0(6) . . . no
O4 C3 H3A 110.2(4) . . . no
O4 C3 H3B 110.2(5) . . . no
C2 C3 H3A 110.1(5) . . . no
C2 C3 H3B 109.3(4) . . . no
H3A C3 H3B 109.5(6) . . . no
O4 C5 H5A 105.7(5) . . . no
O4 C5 H5B 110.8(5) . . . no
C6 C5 H5A 109.3(5) . . . no
C6 C5 H5B 110.9(5) . . . no
H5A C5 H5B 107.9(6) . . . no
O7 C6 H6A 110.6(5) . . . no
O7 C6 H6B 109.6(5) . . . no
C5 C6 H6A 110.7(5) . . . no
C5 C6 H6B 111.6(5) . . . no
H6A C6 H6B 107.4(6) . . . no
O7 C8 H8A 110.2(4) . . . no
O7 C8 H8B 109.3(5) . . . no
C9 C8 H8A 111.5(5) . . . no
C9 C8 H8B 110.4(4) . . . no
H8A C8 H8B 108.0(6) . . . no
O10 C9 H9A 109.9(4) . . . no
O10 C9 H9B 110.4(4) . . . no
C8 C9 H9A 109.9(4) . . . no
C8 C9 H9B 109.3(5) . . . no
H9A C9 H9B 110.7(6) . . . no
O10 C11 H11A 110.0(4) . . . no
O10 C11 H11B 110.3(5) . . . no
C12 C11 H11A 111.3(4) . . . no
C12 C11 H11B 109.4(4) . . . no
H11A C11 H11B 108.9(6) . . . no
O13 C12 H12A 111.3(5) . . . no
O13 C12 H12B 109.5(5) . . . no
C11 C12 H12A 110.3(5) . . . no
C11 C12 H12B 109.1(5) . . . no
H12A C12 H12B 108.3(6) . . . no
O13 C14 H14A 111.8(5) . . . no
O13 C14 H14B 109.9(5) . . . no
C15 C14 H14A 110.5(5) . . . no
C15 C14 H14B 109.1(5) . . . no
H14A C14 H14B 107.2(6) . . . no
O1 C15 H15A 110.1(4) . . . no
O1 C15 H15B 111.0(5) . . . no
C14 C15 H15A 110.5(5) . . . no
C14 C15 H15B 110.4(4) . . . no
H15A C15 H15B 107.3(7) . . . no
Na B H1 66.0(4) . . . no
Na B H2 69.4(4) . . . no
Na B H3 74.9(4) . . . no
Na B H4 173.8(4) . . . no
H1 B H2 108.1(6) . . . no
H1 B H3 109.8(6) . . . no
H1 B H4 108.7(6) . . . no
H2 B H3 109.1(6) . . . no
H2 B H4 110.5(5) . . . no
H3 B H4 110.5(6) . . . no

loop_
_geom_bond_atom_site_label_1
_geom_bond_atom_site_label_2
_geom_bond_distance
_geom_bond_site_symmetry_1
_geom_bond_site_symmetry_2
_geom_bond_publ_flag
Na O1 2.439(6) . . yes
Na O4 2.458(6) . . yes
Na O7 2.395(6) . . yes
Na O10 2.447(5) . . yes
Na O13 2.501(5) . . yes
Na B 2.600(6) . . yes
O1 C2 1.434(4) . . yes
O1 C15 1.424(4) . . yes
O4 C3 1.424(4) . . yes
O4 C5 1.424(4) . . yes
O7 C6 1.414(5) . . yes
O7 C8 1.431(4) . . yes
O10 C9 1.425(4) . . yes
O10 C11 1.424(4) . . yes
O13 C12 1.426(4) . . yes
O13 C14 1.416(4) . . yes
C2 C3 1.502(4) . . no
C5 C6 1.514(4) . . no
C8 C9 1.508(4) . . no
C11 C12 1.509(4) . . no
C14 C15 1.507(4) . . no
C2 H2A 1.102(7) . . no
C2 H2B 1.112(7) . . no
C3 H3A 1.115(7) . . no
C3 H3B 1.094(7) . . no
C5 H5A 1.106(8) . . no
C5 H5B 1.098(8) . . no
C6 H6A 1.103(8) . . no
C6 H6B 1.117(8) . . no
C8 H8A 1.103(8) . . no
C8 H8B 1.097(7) . . no
C9 H9A 1.102(7) . . no
C9 H9B 1.104(8) . . no
C11 H11A 1.105(7) . . no
C11 H11B 1.116(8) . . no
C12 H12A 1.103(8) . . no
C12 H12B 1.098(7) . . no
C14 H14A 1.102(8) . . no
C14 H14B 1.101(8) . . no
C15 H15A 1.115(7) . . no
C15 H15B 1.107(9) . . no
B H1 1.229(9) . . no
B H2 1.221(7) . . no
B H3 1.234(8) . . no
B H4 1.220(8) . . no

loop_
_geom_contact_atom_site_label_1
_geom_contact_atom_site_label_2
_geom_contact_distance
_geom_contact_site_symmetry_1
_geom_contact_site_symmetry_2
_geom_contact_publ_flag
O1 O4 2.754(4) . . no
O1 O13 2.724(4) . . no
O4 O1 2.754(4) . . no
O4 O7 2.761(5) . . no
O7 O4 2.761(5) . . no
O7 O10 2.724(4) . . no
O10 O7 2.724(4) . . no
O10 O13 2.700(4) . . no
O13 O10 2.700(4) . . no
O13 O1 2.724(4) . . no
O1 H14A 2.598(8) . 3_465 no
O4 H5B 2.687(8) . 3_555 no
O7 H11B 2.570(8) . 4_545 no
O10 H15B 2.732(8) . 3_465 no
O10 H14A 2.830(9) . 3_465 no
C2 H11A 3.062(7) . 2_564 no
C2 H12A 3.086(8) . 3_465 no
C3 H6B 3.006(8) . . no
C5 H2A 3.055(6) . 3_455 no
C6 H3B 2.891(8) . . no
C6 H11B 3.046(8) . 4_545 no
C12 H3B 3.067(7) . 3_565 no
C14 H14A 3.010(8) . 3_465 no
C14 H14B 3.060(8) . 3_565 no
C15 H12B 3.017(8) . 3_565 no
B H6A 2.643(8) . 1_655 no
B H2B 2.627(7) . 2_565 no
B H3A 2.886(7) . 3_555 no
B H9B 2.713(8) . 4_545 no
H1 H6A 2.535(12) . 1_655 no
H1 H3A 2.293(10) . 3_555 no
H1 H5B 2.315(11) . 3_555 no
H2 H6A 2.478(10) . 1_655 no
H2 H8A 2.548(10) . 1_655 no
H2 H11A 2.464(9) . . no
H2 H2B 2.299(10) . 2_565 no
H2A H15A 2.456(9) . . no
H2A C5 3.055(6) . 3_555 no
H2A H5A 2.364(9) . 3_555 no
H2B H15B 2.445(11) . . no
H2B B 2.627(7) . 2_564 no
H2B H2 2.299(10) . 2_564 no
H2B H4 2.559(10) . 2_564 no
H3 H9A 2.505(10) . . no
H3 H15B 2.374(11) . 2_565 no
H3 H9B 2.397(11) . 4_545 no
H3A H5B 2.443(10) . . no
H3A B 2.886(7) . 3_455 no
H3A H1 2.293(10) . 3_455 no
H3A H4 2.505(10) . 3_455 no
H3B C6 2.891(8) . . no
H3B H6B 2.352(11) . . no
H3B C12 3.067(7) . 3_465 no
H3B H12B 2.544(9) . 3_465 no
H4 H6A 2.511(11) . 1_655 no
H4 H2B 2.559(10) . 2_565 no
H4 H3A 2.505(10) . 3_555 no
H4 H12A 2.410(11) . 4_645 no
H5A H2A 2.364(9) . 3_455 no
H5A H11B 2.540(11) . 4_545 no
H5B H3A 2.443(10) . . no
H5B O4 2.687(8) . 3_455 no
H5B H1 2.315(11) . 3_455 no
H6A B 2.643(8) . 1_455 no
H6A H1 2.535(12) . 1_455 no
H6A H2 2.478(10) . 1_455 no
H6A H4 2.511(11) . 1_455 no
H6A H8A 2.550(11) . . no
H6B C3 3.006(8) . . no
H6B H3B 2.352(11) . . no
H6B H8B 2.413(10) . . no
H8A H2 2.548(10) . 1_455 no
H8A H6A 2.550(11) . . no
H8B H6B 2.413(10) . . no
H8B H14B 2.548(11) . 3_465 no
H9A H3 2.505(10) . . no
H9A H11A 2.466(9) . . no
H9B H11B 2.499(11) . . no
H9B B 2.713(8) . 4_555 no
H9B H3 2.397(11) . 4_555 no
H11A H2 2.464(9) . . no
H11A H9A 2.466(9) . . no
H11A C2 3.062(7) . 2_565 no
H11B H9B 2.499(11) . . no
H11B O7 2.570(8) . 4_555 no
H11B C6 3.046(8) . 4_555 no
H11B H5A 2.540(11) . 4_555 no
H12A C2 3.086(8) . 3_565 no
H12A H4 2.410(11) . 4_655 no
H12B H14B 2.185(11) . . no
H12B C15 3.017(8) . 3_465 no
H12B H3B 2.544(9) . 3_565 no
H12B H15A 2.418(10) . 3_465 no
H14A O1 2.598(8) . 3_565 no
H14A O10 2.830(9) . 3_565 no
H14A C14 3.010(8) . 3_565 no
H14A H14B 2.364(11) . 3_565 no
H14B H12B 2.185(11) . . no
H14B C14 3.060(8) . 3_465 no
H14B H8B 2.548(11) . 3_565 no
H14B H14A 2.364(11) . 3_465 no
H15A H2A 2.456(9) . . no
H15A H12B 2.418(10) . 3_565 no
H15B H2B 2.445(11) . . no
H15B H3 2.374(11) . 2_564 no
H15B O10 2.732(8) . 3_565 no

loop_
_geom_hbond_atom_site_label_D
_geom_hbond_atom_site_label_H
_geom_hbond_atom_site_label_A
_geom_hbond_distance_DH
_geom_hbond_distance_HA
_geom_hbond_distance_DA
_geom_hbond_angle_DHA
_geom_hbond_site_symmetry_A
_geom_hbond_publ_flag
C11 H11B O7 1.116(8) 2.570(8) 3.641(4) 160.4(6) 4_555 yes
C14 H14A O1 1.102(8) 2.598(8) 3.572(4) 146.8(6) 3_565 yes

loop_
_geom_torsion_atom_site_label_1
_geom_torsion_atom_site_label_2
_geom_torsion_atom_site_label_3
_geom_torsion_atom_site_label_4
_geom_torsion
_geom_torsion_site_symmetry_1
_geom_torsion_site_symmetry_2
_geom_torsion_site_symmetry_3
_geom_torsion_site_symmetry_4
_geom_torsion_publ_flag
O4 Na O1 C2 -21.3(2) . . . . no
O4 Na O1 C15 -148.0(2) . . . . no
O7 Na O1 C2 -75.2(3) . . . . no
O7 Na O1 C15 158.1(2) . . . . no
O10 Na O1 C2 -149.1(2) . . . . no
O10 Na O1 C15 84.2(2) . . . . no
O13 Na O1 C2 157.9(2) . . . . no
O13 Na O1 C15 31.2(2) . . . . no
B Na O1 C2 68.5(4) . . . . no
B Na O1 C15 -58.2(4) . . . . no
O1 Na O4 C3 -12.8(2) . . . . no
O1 Na O4 C5 -143.0(2) . . . . no
O7 Na O4 C3 115.1(2) . . . . no
O7 Na O4 C5 -15.1(2) . . . . no
O10 Na O4 C3 82.9(4) . . . . no
O10 Na O4 C5 -47.3(4) . . . . no
O13 Na O4 C3 -13.8(4) . . . . no
O13 Na O4 C5 -144.0(3) . . . . no
B Na O4 C3 -147.9(2) . . . . no
B Na O4 C5 81.9(2) . . . . no
O1 Na O7 C6 37.9(4) . . . . no
O1 Na O7 C8 -103.3(3) . . . . no
O4 Na O7 C6 -15.5(3) . . . . no
O4 Na O7 C8 -156.7(3) . . . . no
O10 Na O7 C6 138.9(3) . . . . no
O10 Na O7 C8 -2.3(3) . . . . no
O13 Na O7 C6 117.6(3) . . . . no
O13 Na O7 C8 -23.7(4) . . . . no
B Na O7 C6 -117.8(3) . . . . no
B Na O7 C8 101.0(3) . . . . no
O1 Na O10 C9 143.4(2) . . . . no
O1 Na O10 C11 -95.7(2) . . . . no
O4 Na O10 C9 66.6(4) . . . . no
O4 Na O10 C11 -172.5(3) . . . . no
O7 Na O10 C9 34.2(2) . . . . no
O7 Na O10 C11 155.1(2) . . . . no
O13 Na O10 C9 -163.1(2) . . . . no
O13 Na O10 C11 -42.2(2) . . . . no
B Na O10 C9 -62.2(3) . . . . no
B Na O10 C11 58.7(3) . . . . no
O1 Na O13 C12 137.5(3) . . . . no
O1 Na O13 C14 0.4(2) . . . . no
O4 Na O13 C12 138.5(3) . . . . no
O4 Na O13 C14 1.4(4) . . . . no
O7 Na O13 C12 35.3(4) . . . . no
O7 Na O13 C14 -101.8(3) . . . . no
O10 Na O13 C12 13.6(2) . . . . no
O10 Na O13 C14 -123.5(2) . . . . no
B Na O13 C12 -87.7(3) . . . . no
B Na O13 C14 135.3(2) . . . . no
O7 Na B H1 104.3(5) . . . . no
O7 Na B H2 -133.6(4) . . . . no
O7 Na B H3 -16.1(4) . . . . no
O10 Na B H1 175.1(5) . . . . no
O10 Na B H2 -62.8(4) . . . . no
O10 Na B H3 54.7(4) . . . . no
O13 Na B H1 -115.6(5) . . . . no
O13 Na B H2 6.5(4) . . . . no
O13 Na B H3 124.1(4) . . . . no
O1 Na B H3 -162.5(5) . . . . no
O1 Na B H1 -42.1(5) . . . . no
O1 Na B H2 79.9(5) . . . . no
O4 Na B H3 -87.6(4) . . . . no
O4 Na B H1 32.7(5) . . . . no
O4 Na B H2 154.8(4) . . . . no
Na O1 C2 C3 51.5(3) . . . . no
C2 O1 C15 C14 175.2(2) . . . . no
C15 O1 C2 C3 176.3(2) . . . . no
Na O1 C15 C14 -59.2(3) . . . . no
C3 O4 C5 C6 -87.0(3) . . . . no
Na O4 C3 C2 43.4(3) . . . . no
C5 O4 C3 C2 171.9(2) . . . . no
Na O4 C5 C6 42.7(3) . . . . no
C8 O7 C6 C5 -177.1(3) . . . . no
Na O7 C6 C5 41.3(3) . . . . no
Na O7 C8 C9 -28.3(3) . . . . no
C6 O7 C8 C9 -170.0(3) . . . . no
Na O10 C9 C8 -62.3(3) . . . . no
C11 O10 C9 C8 -176.6(2) . . . . no
Na O10 C11 C12 68.8(2) . . . . no
C9 O10 C11 C12 -176.2(2) . . . . no
Na O13 C12 C11 16.1(3) . . . . no
C14 O13 C12 C11 153.8(3) . . . . no
Na O13 C14 C15 -29.7(3) . . . . no
C12 O13 C14 C15 -167.2(3) . . . . no
O1 C2 C3 O4 -63.1(3) . . . . no
O4 C5 C6 O7 -55.8(4) . . . . no
O7 C8 C9 O10 61.1(3) . . . . no
O10 C11 C12 O13 -56.8(3) . . . . no
O13 C14 C15 O1 58.6(3) . . . . no
